data_7004148
loop_
_publ_author_name
'Havl\'i\<ckov\'a, Jana'
'Medov\'a, Hana'
'Vitha, Tom\'a\<s'
'Kotek, Jan'
'C\'isa\<rov\'a, Ivana'
'Hermann, Petr'

_publ_section_title
;
 Coordination properties of cyclam (1,4,8,11-tetraazacyclotetradecane)
 endowed with two methylphosphonic acid pendant arms in the
 1,4-positions
;
_journal_issue 39
_journal_name_full 'Dalton Transactions'
_journal_page_first 5378
_journal_page_last 5386
_journal_paper_doi 10.1039/b803235a
_journal_year 2008
_chemical_compound_source 'synthesized by the authors'
_chemical_formula_moiety 'C24 H40 N4, 2(H2 O), 4(Br)'
_chemical_formula_sum 'C24 H44 Br4 N4 O2'
_chemical_formula_weight 740.27
_chemical_name_systematic
;
?
;
_space_group_IT_number 15
_symmetry_cell_setting monoclinic
_symmetry_space_group_name_Hall '-C 2yc'
_symmetry_space_group_name_H-M 'C 1 2/c 1'
_atom_sites_solution_hydrogens difmap
_atom_sites_solution_primary direct
_atom_sites_solution_secondary difmap
_audit_creation_method SHELXL-97
_cell_angle_alpha 90.00
_cell_angle_beta 99.6839(13)
_cell_angle_gamma 90.00
_cell_formula_units_Z 4
_cell_length_a 7.27000(10)
_cell_length_b 20.5765(4)
_cell_length_c 20.0208(4)
_cell_measurement_reflns_used 16767
_cell_measurement_temperature 150(1)
_cell_measurement_theta_max 27.48
_cell_measurement_theta_min 1.00
_cell_volume 2952.26(9)
_computing_cell_refinement 'COLLECT and DENZO'
_computing_data_collection 'COLLECT (Hooft, 1998) and DENZO (Otwinowski & Minor, 1997)'
_computing_data_reduction 'COLLECT and DENZO'
_computing_structure_refinement 'SHELXL-97 (Sheldrick, 1997)'
_computing_structure_solution 'SIR92 (Altomare et al., 1994)'
_diffrn_ambient_temperature 150(1)
_diffrn_detector_area_resol_mean 9.091
_diffrn_measured_fraction_theta_full 0.997
_diffrn_measured_fraction_theta_max 0.997
_diffrn_measurement_device_type 'Nonius KappaCCD area detector'
_diffrn_measurement_method '\f and \w scans to fill the Ewald sphere'
_diffrn_radiation_monochromator graphite
_diffrn_radiation_source 'fine-focus sealed tube'
_diffrn_radiation_type MoK\a
_diffrn_radiation_wavelength 0.71073
_diffrn_reflns_av_R_equivalents 0.0428
_diffrn_reflns_av_sigmaI/netI 0.0233
_diffrn_reflns_limit_h_max 9
_diffrn_reflns_limit_h_min -9
_diffrn_reflns_limit_k_max 26
_diffrn_reflns_limit_k_min -26
_diffrn_reflns_limit_l_max 26
_diffrn_reflns_limit_l_min -25
_diffrn_reflns_number 28031
_diffrn_reflns_theta_full 27.52
_diffrn_reflns_theta_max 27.52
_diffrn_reflns_theta_min 1.98
_diffrn_standards_number 0
_exptl_absorpt_coefficient_mu 5.480
_exptl_absorpt_correction_T_max 0.7003
_exptl_absorpt_correction_T_min 0.2902
_exptl_absorpt_correction_type integration
_exptl_absorpt_process_details
;
Gaussian integration (Coppens, 1970)
;
_exptl_crystal_colour colourless
_exptl_crystal_density_diffrn 1.666
_exptl_crystal_density_method 'not measured'
_exptl_crystal_description plate
_exptl_crystal_F_000 1488
_exptl_crystal_size_max 0.30
_exptl_crystal_size_mid 0.18
_exptl_crystal_size_min 0.07
_refine_diff_density_max 0.551
_refine_diff_density_min -0.661
_refine_diff_density_rms 0.082
_refine_ls_extinction_method none
_refine_ls_goodness_of_fit_ref 1.017
_refine_ls_hydrogen_treatment constr
_refine_ls_matrix_type full
_refine_ls_number_parameters 155
_refine_ls_number_reflns 3408
_refine_ls_number_restraints 0
_refine_ls_restrained_S_all 1.017
_refine_ls_R_factor_all 0.0381
_refine_ls_R_factor_gt 0.0273
_refine_ls_shift/su_max 0.000
_refine_ls_shift/su_mean 0.000
_refine_ls_structure_factor_coef Fsqd
_refine_ls_weighting_details 'calc w=1/[\s^2^(Fo^2^)+(0.0273P)^2^+7.3214P] where P=(Fo^2^+2Fc^2^)/3'
_refine_ls_weighting_scheme calc
_refine_ls_wR_factor_gt 0.0609
_refine_ls_wR_factor_ref 0.0659
_reflns_number_gt 2854
_reflns_number_total 3408
_reflns_threshold_expression >2sigma(I)
_cod_data_source_file b803235a.txt
_cod_data_source_block 14bn2cam
_cod_original_sg_symbol_H-M 'C 2/c'
_cod_database_code 7004148

loop_
_symmetry_equiv_pos_as_xyz
'x, y, z'
'-x, y, -z+1/2'
'x+1/2, y+1/2, z'
'-x+1/2, y+1/2, -z+1/2'
'-x, -y, -z'
'x, -y, z-1/2'
'-x+1/2, -y+1/2, -z'
'x+1/2, -y+1/2, z-1/2'

loop_
_atom_site_label
_atom_site_type_symbol
_atom_site_fract_x
_atom_site_fract_y
_atom_site_fract_z
_atom_site_U_iso_or_equiv
_atom_site_adp_type
_atom_site_occupancy
_atom_site_symmetry_multiplicity
_atom_site_calc_flag
_atom_site_refinement_flags
_atom_site_disorder_assembly
_atom_site_disorder_group
Br1 Br 0.14596(3) 0.328075(12) 0.103487(12) 0.02413(8) Uani 1 1 d . . .
Br2 Br 0.0000 0.118648(16) 0.2500 0.02475(9) Uani 1 2 d S . .
Br3 Br 0.5000 0.027003(18) 0.2500 0.04737(14) Uani 1 2 d S . .
N1 N 0.6403(3) 0.44690(9) 0.17788(9) 0.0178(4) Uani 1 1 d . . .
H11 H 0.7159 0.4819 0.1939 0.021 Uiso 1 1 calc R . .
C2 C 0.7567(3) 0.38607(11) 0.19303(12) 0.0203(5) Uani 1 1 d . . .
H21 H 0.8672 0.3891 0.1703 0.024 Uiso 1 1 calc R . .
H22 H 0.8018 0.3835 0.2424 0.024 Uiso 1 1 calc R . .
C3 C 0.6506(4) 0.32467(11) 0.17006(16) 0.0319(6) Uani 1 1 d . . .
H31 H 0.6232 0.3236 0.1199 0.038 Uiso 1 1 calc R . .
H32 H 0.5303 0.3245 0.1870 0.038 Uiso 1 1 calc R . .
C4 C 0.7620(3) 0.26500(11) 0.19592(12) 0.0211(5) Uani 1 1 d . . .
H41 H 0.8749 0.2625 0.1745 0.025 Uiso 1 1 calc R . .
H42 H 0.8030 0.2691 0.2455 0.025 Uiso 1 1 calc R . .
N5 N 0.6513(3) 0.20350(9) 0.18126(10) 0.0209(4) Uani 1 1 d . . .
H51 H 0.6189 0.1994 0.1350 0.025 Uiso 1 1 calc R . .
H52 H 0.7277 0.1690 0.1963 0.025 Uiso 1 1 calc R . .
C6 C 0.4775(3) 0.19772(11) 0.21159(12) 0.0205(5) Uani 1 1 d . . .
H61 H 0.4119 0.1569 0.1959 0.025 Uiso 1 1 calc R . .
H62 H 0.3933 0.2345 0.1962 0.025 Uiso 1 1 calc R . .
C7 C 0.4716(3) 0.45000(11) 0.21164(11) 0.0175(4) Uani 1 1 d . . .
H71 H 0.3902 0.4121 0.1976 0.021 Uiso 1 1 calc R . .
H72 H 0.4000 0.4900 0.1972 0.021 Uiso 1 1 calc R . .
C10 C 0.5844(4) 0.45601(12) 0.10192(12) 0.0249(5) Uani 1 1 d . . .
H101 H 0.6961 0.4506 0.0802 0.030 Uiso 1 1 calc R . .
H102 H 0.4939 0.4217 0.0840 0.030 Uiso 1 1 calc R . .
C11 C 0.4985(4) 0.52154(12) 0.08283(12) 0.0237(5) Uani 1 1 d . . .
C12 C 0.3061(4) 0.52813(13) 0.06622(13) 0.0298(6) Uani 1 1 d . . .
H121 H 0.2280 0.4915 0.0684 0.036 Uiso 1 1 calc R . .
C13 C 0.2269(4) 0.58824(14) 0.04636(14) 0.0359(6) Uani 1 1 d . . .
H131 H 0.0953 0.5926 0.0348 0.043 Uiso 1 1 calc R . .
C14 C 0.3421(5) 0.64164(14) 0.04357(15) 0.0385(7) Uani 1 1 d . . .
H141 H 0.2890 0.6827 0.0298 0.046 Uiso 1 1 calc R . .
C15 C 0.5319(4) 0.63555(13) 0.06055(15) 0.0368(7) Uani 1 1 d . . .
H151 H 0.6095 0.6725 0.0590 0.044 Uiso 1 1 calc R . .
C16 C 0.6115(4) 0.57561(13) 0.08008(13) 0.0295(6) Uani 1 1 d . . .
H161 H 0.7432 0.5716 0.0916 0.035 Uiso 1 1 calc R . .
O1W O 0.4580(3) 0.22483(10) 0.05355(10) 0.0377(5) Uani 1 1 d . . .
H11W H 0.4226 0.2138 0.0106 0.045 Uiso 1 1 d R . .
H12W H 0.3731 0.2602 0.0588 0.045 Uiso 1 1 d R . .

loop_
_atom_site_aniso_label
_atom_site_aniso_U_11
_atom_site_aniso_U_22
_atom_site_aniso_U_33
_atom_site_aniso_U_23
_atom_site_aniso_U_13
_atom_site_aniso_U_12
Br1 0.02034(13) 0.02778(14) 0.02352(13) -0.00443(10) 0.00154(9) 0.00162(9)
Br2 0.02161(17) 0.01652(16) 0.0336(2) 0.000 -0.00275(14) 0.000
Br3 0.0228(2) 0.01588(18) 0.0942(4) 0.000 -0.0167(2) 0.000
N1 0.0190(10) 0.0154(9) 0.0196(10) -0.0008(7) 0.0051(8) -0.0014(7)
C2 0.0172(11) 0.0185(11) 0.0248(12) -0.0012(9) 0.0027(9) 0.0017(9)
C3 0.0283(14) 0.0153(12) 0.0459(17) -0.0007(11) -0.0114(12) 0.0005(10)
C4 0.0183(11) 0.0183(11) 0.0263(13) 0.0020(9) 0.0027(9) 0.0020(9)
N5 0.0235(10) 0.0173(9) 0.0210(10) -0.0013(8) 0.0014(8) 0.0053(8)
C6 0.0229(12) 0.0167(11) 0.0203(12) 0.0017(9) -0.0005(9) -0.0003(9)
C7 0.0185(11) 0.0168(10) 0.0173(11) -0.0001(9) 0.0032(9) 0.0001(9)
C10 0.0374(14) 0.0210(11) 0.0171(12) -0.0004(10) 0.0071(10) 0.0029(10)
C11 0.0335(14) 0.0222(12) 0.0162(12) 0.0006(9) 0.0068(10) 0.0027(10)
C12 0.0365(15) 0.0298(14) 0.0240(13) 0.0006(11) 0.0081(11) 0.0003(11)
C13 0.0383(16) 0.0404(16) 0.0300(15) 0.0057(12) 0.0081(12) 0.0134(13)
C14 0.059(2) 0.0290(14) 0.0310(15) 0.0087(12) 0.0172(14) 0.0153(14)
C15 0.0541(19) 0.0245(13) 0.0344(16) 0.0041(12) 0.0154(14) -0.0034(13)
C16 0.0364(14) 0.0276(13) 0.0255(13) 0.0021(11) 0.0085(11) -0.0007(11)
O1W 0.0403(11) 0.0439(12) 0.0251(10) -0.0070(9) -0.0051(8) 0.0156(9)

loop_
_atom_type_symbol
_atom_type_description
_atom_type_scat_dispersion_real
_atom_type_scat_dispersion_imag
_atom_type_scat_source
C C 0.0033 0.0016 'International Tables Vol C Tables 4.2.6.8 and 6.1.1.4'
H H 0.0000 0.0000 'International Tables Vol C Tables 4.2.6.8 and 6.1.1.4'
N N 0.0061 0.0033 'International Tables Vol C Tables 4.2.6.8 and 6.1.1.4'
O O 0.0106 0.0060 'International Tables Vol C Tables 4.2.6.8 and 6.1.1.4'
Br Br -0.2901 2.4595 'International Tables Vol C Tables 4.2.6.8 and 6.1.1.4'

loop_
_geom_angle_atom_site_label_1
_geom_angle_atom_site_label_2
_geom_angle_atom_site_label_3
_geom_angle
_geom_angle_site_symmetry_1
_geom_angle_site_symmetry_3
_geom_angle_publ_flag
C7 N1 C2 114.69(17) . . ?
C7 N1 C10 110.20(18) . . ?
C2 N1 C10 110.45(17) . . ?
C7 N1 H11 107.0 . . ?
C2 N1 H11 107.0 . . ?
C10 N1 H11 107.0 . . ?
C3 C2 N1 113.01(19) . . ?
C3 C2 H21 109.0 . . ?
N1 C2 H21 109.0 . . ?
C3 C2 H22 109.0 . . ?
N1 C2 H22 109.0 . . ?
H21 C2 H22 107.8 . . ?
C2 C3 C4 111.0(2) . . ?
C2 C3 H31 109.4 . . ?
C4 C3 H31 109.4 . . ?
C2 C3 H32 109.4 . . ?
C4 C3 H32 109.4 . . ?
H31 C3 H32 108.0 . . ?
N5 C4 C3 112.24(19) . . ?
N5 C4 H41 109.2 . . ?
C3 C4 H41 109.2 . . ?
N5 C4 H42 109.2 . . ?
C3 C4 H42 109.2 . . ?
H41 C4 H42 107.9 . . ?
C6 N5 C4 116.67(18) . . ?
C6 N5 H51 108.1 . . ?
C4 N5 H51 108.1 . . ?
C6 N5 H52 108.1 . . ?
C4 N5 H52 108.1 . . ?
H51 N5 H52 107.3 . . ?
N5 C6 C6 111.0(2) . 2_655 ?
N5 C6 H61 109.4 . . ?
C6 C6 H61 109.4 2_655 . ?
N5 C6 H62 109.4 . . ?
C6 C6 H62 109.4 2_655 . ?
H61 C6 H62 108.0 . . ?
N1 C7 C7 110.6(2) . 2_655 ?
N1 C7 H71 109.5 . . ?
C7 C7 H71 109.5 2_655 . ?
N1 C7 H72 109.5 . . ?
C7 C7 H72 109.5 2_655 . ?
H71 C7 H72 108.1 . . ?
C11 C10 N1 113.20(19) . . ?
C11 C10 H101 108.9 . . ?
N1 C10 H101 108.9 . . ?
C11 C10 H102 108.9 . . ?
N1 C10 H102 108.9 . . ?
H101 C10 H102 107.8 . . ?
C12 C11 C16 119.4(2) . . ?
C12 C11 C10 120.3(2) . . ?
C16 C11 C10 120.3(2) . . ?
C11 C12 C13 120.4(3) . . ?
C11 C12 H121 119.8 . . ?
C13 C12 H121 119.8 . . ?
C14 C13 C12 119.4(3) . . ?
C14 C13 H131 120.3 . . ?
C12 C13 H131 120.3 . . ?
C15 C14 C13 120.4(3) . . ?
C15 C14 H141 119.8 . . ?
C13 C14 H141 119.8 . . ?
C14 C15 C16 120.3(3) . . ?
C14 C15 H151 119.8 . . ?
C16 C15 H151 119.8 . . ?
C11 C16 C15 120.1(3) . . ?
C11 C16 H161 120.0 . . ?
C15 C16 H161 120.0 . . ?
H11W O1W H12W 102.2 . . ?

loop_
_geom_bond_atom_site_label_1
_geom_bond_atom_site_label_2
_geom_bond_distance
_geom_bond_site_symmetry_2
_geom_bond_publ_flag
N1 C7 1.498(3) . ?
N1 C2 1.513(3) . ?
N1 C10 1.518(3) . ?
N1 H11 0.9300 . ?
C2 C3 1.511(3) . ?
C2 H21 0.9900 . ?
C2 H22 0.9900 . ?
C3 C4 1.513(3) . ?
C3 H31 0.9900 . ?
C3 H32 0.9900 . ?
C4 N5 1.502(3) . ?
C4 H41 0.9900 . ?
C4 H42 0.9900 . ?
N5 C6 1.496(3) . ?
N5 H51 0.9200 . ?
N5 H52 0.9200 . ?
C6 C6 1.518(5) 2_655 ?
C6 H61 0.9900 . ?
C6 H62 0.9900 . ?
C7 C7 1.522(4) 2_655 ?
C7 H71 0.9900 . ?
C7 H72 0.9900 . ?
C10 C11 1.508(3) . ?
C10 H101 0.9900 . ?
C10 H102 0.9900 . ?
C11 C12 1.389(4) . ?
C11 C16 1.389(4) . ?
C12 C13 1.393(4) . ?
C12 H121 0.9500 . ?
C13 C14 1.388(4) . ?
C13 H131 0.9500 . ?
C14 C15 1.370(4) . ?
C14 H141 0.9500 . ?
C15 C16 1.390(4) . ?
C15 H151 0.9500 . ?
C16 H161 0.9500 . ?
O1W H11W 0.8841 . ?
O1W H12W 0.9718 . ?
